data_2237543
loop_
_publ_author_name
'Shen, Yan-Bing'
'Wang, Yi-Bo'
'Luo, Jian-Mei'
'Wang, Min'

_publ_section_title
;
 1\b,15\a-Dihydroxy-16\a,17-epoxypregn-4-ene-3,20-dione
;
_journal_coeditor_code PV2620
_journal_issue 3
_journal_name_full 'Acta Crystallographica Section E'
_journal_page_first o447
_journal_paper_doi 10.1107/S1600536813005023
_journal_volume 69
_journal_year 2013
_chemical_formula_iupac 'C21 H28 O5'
_chemical_formula_moiety 'C21 H28 O5'
_chemical_formula_sum 'C21 H28 O5'
_chemical_formula_weight 360.43
_chemical_name_systematic
;
1\b,15\a-Dihydroxy-16\a,17-epoxypregn-4-ene-3,20-dione
;
_space_group_IT_number 19
_symmetry_cell_setting orthorhombic
_symmetry_space_group_name_Hall 'P 2ac 2ab'
_symmetry_space_group_name_H-M 'P 21 21 21'
_atom_sites_solution_hydrogens geom
_atom_sites_solution_primary direct
_atom_sites_solution_secondary difmap
_audit_creation_method SHELXL-97
_cell_angle_alpha 90.00
_cell_angle_beta 90.00
_cell_angle_gamma 90.00
_cell_formula_units_Z 4
_cell_length_a 7.6372(10)
_cell_length_b 13.7067(16)
_cell_length_c 17.083(2)
_cell_measurement_reflns_used 4859
_cell_measurement_temperature 113(2)
_cell_measurement_theta_max 27.9
_cell_measurement_theta_min 1.9
_cell_volume 1788.3(4)
_computing_cell_refinement 'Crystalclear (Rigaku, 2005)'
_computing_data_collection 'Crystalclear (Rigaku, 2005)'
_computing_data_reduction 'Crystalclear (Rigaku, 2005)'
_computing_molecular_graphics 'SHELXTL (Sheldrick, 2008)'
_computing_publication_material 'SHELXTL (Sheldrick, 2008)'
_computing_structure_refinement 'SHELXL97 (Sheldrick, 2008)'
_computing_structure_solution 'SHELXS97 (Sheldrick, 2008)'
_diffrn_ambient_temperature 113(2)
_diffrn_detector_area_resol_mean 14.22
_diffrn_measured_fraction_theta_full 0.997
_diffrn_measured_fraction_theta_max 0.997
_diffrn_measurement_device_type 'Rigaku Saturn 724CCD'
_diffrn_measurement_method '\w scans'
_diffrn_radiation_monochromator multilayer
_diffrn_radiation_source 'rotating anode'
_diffrn_radiation_type MoK\a
_diffrn_radiation_wavelength 0.71073
_diffrn_reflns_av_R_equivalents 0.0617
_diffrn_reflns_av_sigmaI/netI 0.0750
_diffrn_reflns_limit_h_max 9
_diffrn_reflns_limit_h_min -9
_diffrn_reflns_limit_k_max 18
_diffrn_reflns_limit_k_min -18
_diffrn_reflns_limit_l_max 22
_diffrn_reflns_limit_l_min -22
_diffrn_reflns_number 18889
_diffrn_reflns_theta_full 27.86
_diffrn_reflns_theta_max 27.86
_diffrn_reflns_theta_min 1.90
_diffrn_standards_decay_% 0
_diffrn_standards_interval_count 0
_diffrn_standards_interval_time 0
_diffrn_standards_number 0
_exptl_absorpt_coefficient_mu 0.094
_exptl_absorpt_correction_T_max 0.9869
_exptl_absorpt_correction_T_min 0.9796
_exptl_absorpt_correction_type multi-scan
_exptl_absorpt_process_details '(Crystalclear; Rigaku, 2005)'
_exptl_crystal_colour Colorless
_exptl_crystal_density_diffrn 1.339
_exptl_crystal_density_method 'not measured'
_exptl_crystal_description Prism
_exptl_crystal_F_000 776
_exptl_crystal_size_max 0.22
_exptl_crystal_size_mid 0.18
_exptl_crystal_size_min 0.14
_refine_diff_density_max 0.201
_refine_diff_density_min -0.228
_refine_ls_extinction_method none
_refine_ls_goodness_of_fit_ref 0.941
_refine_ls_hydrogen_treatment mixed
_refine_ls_matrix_type full
_refine_ls_number_parameters 246
_refine_ls_number_reflns 4237
_refine_ls_number_restraints 0
_refine_ls_restrained_S_all 0.941
_refine_ls_R_factor_all 0.0568
_refine_ls_R_factor_gt 0.0433
_refine_ls_shift/su_max 0.000
_refine_ls_shift/su_mean 0.000
_refine_ls_structure_factor_coef Fsqd
_refine_ls_weighting_details 'calc w=1/[\s^2^(Fo^2^)+(0.0320P)^2^] where P=(Fo^2^+2Fc^2^)/3'
_refine_ls_weighting_scheme calc
_refine_ls_wR_factor_gt 0.0711
_refine_ls_wR_factor_ref 0.0769
_reflns_number_gt 3529
_reflns_number_total 4237
_reflns_threshold_expression I>2sigma(I)
_cod_data_source_file pv2620.cif
_cod_data_source_block I
_cod_database_code 2237543
_cod_database_fobs_code 2237543

loop_
_symmetry_equiv_pos_as_xyz
'x, y, z'
'-x+1/2, -y, z+1/2'
'-x, y+1/2, -z+1/2'
'x+1/2, -y+1/2, -z'

loop_
_atom_site_type_symbol
_atom_site_label
_atom_site_fract_x
_atom_site_fract_y
_atom_site_fract_z
_atom_site_U_iso_or_equiv
_atom_site_adp_type
_atom_site_calc_flag
_atom_site_refinement_flags
_atom_site_occupancy
_atom_site_symmetry_multiplicity
O O1 0.49950(15) 0.92527(9) 0.12185(7) 0.0224(3) Uani d . 1 1
H H1 0.551(3) 0.9592(16) 0.0847(13) 0.057(8) Uiso d . 1 1
O O2 0.03424(16) 1.15599(9) 0.13838(7) 0.0277(3) Uani d . 1 1
O O3 -0.19159(16) 0.52524(9) 0.08958(7) 0.0229(3) Uani d . 1 1
H H3 -0.255(3) 0.4733(15) 0.0906(13) 0.045(7) Uiso d . 1 1
O O4 0.12518(14) 0.44448(8) 0.00189(6) 0.0185(3) Uani d . 1 1
O O5 0.54475(15) 0.38806(9) 0.07485(7) 0.0263(3) Uani d . 1 1
C C1 0.3139(2) 0.94276(12) 0.11529(10) 0.0166(4) Uani d . 1 1
H H1A 0.2810 0.9395 0.0587 0.020 Uiso calc R 1 1
C C2 0.2779(2) 1.04568(12) 0.14471(11) 0.0206(4) Uani d . 1 1
H H2A 0.3232 1.0520 0.1988 0.025 Uiso calc R 1 1
H H2B 0.3420 1.0928 0.1114 0.025 Uiso calc R 1 1
C C3 0.0870(2) 1.07134(13) 0.14422(9) 0.0199(4) Uani d . 1 1
C C4 -0.0321(2) 0.98930(13) 0.15609(9) 0.0193(4) Uani d . 1 1
H H4 -0.1544 1.0019 0.1549 0.023 Uiso calc R 1 1
C C5 0.0208(2) 0.89693(12) 0.16862(9) 0.0160(4) Uani d . 1 1
C C6 -0.1108(2) 0.82234(12) 0.19573(10) 0.0190(4) Uani d . 1 1
H H6A -0.2299 0.8501 0.1903 0.023 Uiso calc R 1 1
H H6B -0.0909 0.8088 0.2520 0.023 Uiso calc R 1 1
C C7 -0.1019(2) 0.72628(12) 0.15031(10) 0.0172(4) Uani d . 1 1
H H7A -0.1793 0.6776 0.1755 0.021 Uiso calc R 1 1
H H7B -0.1440 0.7368 0.0962 0.021 Uiso calc R 1 1
C C8 0.0854(2) 0.68738(12) 0.14825(9) 0.0143(3) Uani d . 1 1
H H8 0.1243 0.6739 0.2031 0.017 Uiso calc R 1 1
C C9 0.2095(2) 0.76441(12) 0.11175(9) 0.0140(4) Uani d . 1 1
H H9 0.1575 0.7811 0.0597 0.017 Uiso calc R 1 1
C C10 0.2117(2) 0.86252(12) 0.15956(9) 0.0152(4) Uani d . 1 1
C C11 0.3945(2) 0.72402(12) 0.09401(10) 0.0171(4) Uani d . 1 1
H H11A 0.4567 0.7714 0.0603 0.020 Uiso calc R 1 1
H H11B 0.4601 0.7192 0.1438 0.020 Uiso calc R 1 1
C C12 0.3979(2) 0.62358(12) 0.05362(9) 0.0161(4) Uani d . 1 1
H H12A 0.3527 0.6297 -0.0005 0.019 Uiso calc R 1 1
H H12B 0.5199 0.5994 0.0508 0.019 Uiso calc R 1 1
C C13 0.2860(2) 0.55152(12) 0.09924(9) 0.0141(4) Uani d . 1 1
C C14 0.0983(2) 0.59318(11) 0.10095(9) 0.0145(4) Uani d . 1 1
H H14 0.0705 0.6116 0.0457 0.017 Uiso calc R 1 1
C C15 -0.0208(2) 0.50721(12) 0.12027(10) 0.0164(4) Uani d . 1 1
H H15 -0.0263 0.4967 0.1781 0.020 Uiso calc R 1 1
C C16 0.0699(2) 0.42251(12) 0.08075(9) 0.0171(4) Uani d . 1 1
H H16 0.0394 0.3540 0.0956 0.020 Uiso calc R 1 1
C C17 0.2552(2) 0.44928(12) 0.06428(9) 0.0154(4) Uani d . 1 1
C C18 0.3623(2) 0.53329(13) 0.18182(9) 0.0185(4) Uani d . 1 1
H H18A 0.2983 0.4798 0.2070 0.028 Uiso calc R 1 1
H H18B 0.3505 0.5926 0.2134 0.028 Uiso calc R 1 1
H H18C 0.4863 0.5158 0.1774 0.028 Uiso calc R 1 1
C C19 0.2903(2) 0.84768(12) 0.24259(9) 0.0185(4) Uani d . 1 1
H H19A 0.2864 0.9095 0.2714 0.028 Uiso calc R 1 1
H H19B 0.4121 0.8258 0.2380 0.028 Uiso calc R 1 1
H H19C 0.2221 0.7984 0.2708 0.028 Uiso calc R 1 1
C C20 0.3939(2) 0.37170(12) 0.05503(9) 0.0171(4) Uani d . 1 1
C C21 0.3414(2) 0.27630(13) 0.02084(11) 0.0235(4) Uani d . 1 1
H H21A 0.3040 0.2858 -0.0335 0.035 Uiso calc R 1 1
H H21B 0.2445 0.2488 0.0513 0.035 Uiso calc R 1 1
H H21C 0.4412 0.2314 0.0222 0.035 Uiso calc R 1 1

loop_
_atom_site_aniso_label
_atom_site_aniso_U_11
_atom_site_aniso_U_22
_atom_site_aniso_U_33
_atom_site_aniso_U_12
_atom_site_aniso_U_13
_atom_site_aniso_U_23
O1 0.0168(7) 0.0216(7) 0.0286(7) -0.0011(6) 0.0030(6) 0.0020(6)
O2 0.0319(8) 0.0174(7) 0.0339(7) 0.0057(6) 0.0032(6) 0.0027(6)
O3 0.0141(7) 0.0206(7) 0.0341(7) -0.0022(6) -0.0049(6) -0.0006(6)
O4 0.0173(6) 0.0210(6) 0.0172(6) -0.0004(5) -0.0026(5) -0.0010(5)
O5 0.0169(7) 0.0224(7) 0.0397(8) 0.0009(6) -0.0023(6) -0.0068(6)
C1 0.0127(9) 0.0166(9) 0.0206(9) 0.0005(8) 0.0010(7) 0.0009(8)
C2 0.0225(10) 0.0152(9) 0.0240(9) -0.0014(8) -0.0014(8) -0.0005(8)
C3 0.0267(10) 0.0183(9) 0.0147(8) 0.0034(8) 0.0010(8) -0.0016(8)
C4 0.0188(9) 0.0207(9) 0.0186(9) 0.0012(8) -0.0014(7) -0.0028(8)
C5 0.0181(9) 0.0165(9) 0.0135(8) -0.0005(8) 0.0007(7) -0.0042(7)
C6 0.0155(9) 0.0195(9) 0.0218(9) 0.0000(8) 0.0016(7) -0.0014(8)
C7 0.0153(9) 0.0156(8) 0.0209(8) 0.0010(7) -0.0006(8) 0.0016(7)
C8 0.0116(8) 0.0155(8) 0.0159(8) 0.0012(7) -0.0017(7) 0.0010(7)
C9 0.0127(9) 0.0153(9) 0.0142(8) 0.0006(7) -0.0001(7) 0.0006(7)
C10 0.0144(9) 0.0153(9) 0.0160(8) 0.0003(7) 0.0001(7) -0.0008(7)
C11 0.0164(9) 0.0145(8) 0.0204(8) -0.0021(7) 0.0029(8) 0.0013(7)
C12 0.0130(9) 0.0153(8) 0.0198(8) -0.0005(8) 0.0017(7) -0.0010(7)
C13 0.0130(9) 0.0145(8) 0.0148(8) 0.0007(7) -0.0008(7) 0.0000(7)
C14 0.0140(9) 0.0154(8) 0.0140(8) -0.0008(7) -0.0011(7) 0.0003(7)
C15 0.0128(9) 0.0164(9) 0.0199(8) -0.0006(7) -0.0002(7) 0.0011(7)
C16 0.0184(10) 0.0160(9) 0.0167(8) -0.0019(7) -0.0010(7) 0.0032(7)
C17 0.0158(9) 0.0156(9) 0.0146(8) 0.0006(8) -0.0018(7) 0.0014(7)
C18 0.0181(10) 0.0188(9) 0.0187(8) 0.0008(8) -0.0012(7) 0.0010(7)
C19 0.0186(10) 0.0194(9) 0.0176(9) 0.0012(8) -0.0004(7) -0.0017(7)
C20 0.0190(10) 0.0150(9) 0.0173(8) 0.0006(8) 0.0025(8) 0.0018(7)
C21 0.0213(11) 0.0182(10) 0.0310(10) -0.0003(8) 0.0010(8) -0.0023(8)

loop_
_atom_type_symbol
_atom_type_description
_atom_type_scat_dispersion_real
_atom_type_scat_dispersion_imag
_atom_type_scat_source
C C 0.0033 0.0016 'International Tables Vol C Tables 4.2.6.8 and 6.1.1.4'
H H 0.0000 0.0000 'International Tables Vol C Tables 4.2.6.8 and 6.1.1.4'
O O 0.0106 0.0060 'International Tables Vol C Tables 4.2.6.8 and 6.1.1.4'

loop_
_geom_angle_atom_site_label_1
_geom_angle_atom_site_label_2
_geom_angle_atom_site_label_3
_geom_angle
C1 O1 H1 107.2(14)
C15 O3 H3 111.2(14)
C16 O4 C17 61.72(10)
O1 C1 C2 107.82(14)
O1 C1 C10 109.88(13)
C2 C1 C10 113.98(14)
O1 C1 H1A 108.3
C2 C1 H1A 108.3
C10 C1 H1A 108.3
C3 C2 C1 113.03(15)
C3 C2 H2A 109.0
C1 C2 H2A 109.0
C3 C2 H2B 109.0
C1 C2 H2B 109.0
H2A C2 H2B 107.8
O2 C3 C4 122.16(16)
O2 C3 C2 122.65(16)
C4 C3 C2 115.09(15)
C5 C4 C3 124.00(16)
C5 C4 H4 118.0
C3 C4 H4 118.0
C4 C5 C6 119.13(16)
C4 C5 C10 123.80(16)
C6 C5 C10 117.04(14)
C5 C6 C7 113.48(13)
C5 C6 H6A 108.9
C7 C6 H6A 108.9
C5 C6 H6B 108.9
C7 C6 H6B 108.9
H6A C6 H6B 107.7
C8 C7 C6 110.73(14)
C8 C7 H7A 109.5
C6 C7 H7A 109.5
C8 C7 H7B 109.5
C6 C7 H7B 109.5
H7A C7 H7B 108.1
C14 C8 C7 111.60(13)
C14 C8 C9 108.89(13)
C7 C8 C9 110.14(13)
C14 C8 H8 108.7
C7 C8 H8 108.7
C9 C8 H8 108.7
C11 C9 C8 113.17(14)
C11 C9 C10 113.43(13)
C8 C9 C10 112.33(12)
C11 C9 H9 105.7
C8 C9 H9 105.7
C10 C9 H9 105.7
C5 C10 C1 108.00(13)
C5 C10 C19 108.31(13)
C1 C10 C19 110.15(13)
C5 C10 C9 107.70(13)
C1 C10 C9 111.07(13)
C19 C10 C9 111.47(13)
C12 C11 C9 115.02(13)
C12 C11 H11A 108.5
C9 C11 H11A 108.5
C12 C11 H11B 108.5
C9 C11 H11B 108.5
H11A C11 H11B 107.5
C13 C12 C11 109.95(13)
C13 C12 H12A 109.7
C11 C12 H12A 109.7
C13 C12 H12B 109.7
C11 C12 H12B 109.7
H12A C12 H12B 108.2
C12 C13 C17 118.52(14)
C12 C13 C14 106.96(13)
C17 C13 C14 101.66(13)
C12 C13 C18 111.13(13)
C17 C13 C18 105.30(13)
C14 C13 C18 113.11(13)
C15 C14 C8 120.04(13)
C15 C14 C13 105.81(13)
C8 C14 C13 112.52(13)
C15 C14 H14 105.8
C8 C14 H14 105.8
C13 C14 H14 105.8
O3 C15 C16 112.84(14)
O3 C15 C14 109.39(13)
C16 C15 C14 102.90(13)
O3 C15 H15 110.5
C16 C15 H15 110.5
C14 C15 H15 110.5
O4 C16 C17 59.63(10)
O4 C16 C15 113.00(13)
C17 C16 C15 109.33(14)
O4 C16 H16 120.1
C17 C16 H16 120.1
C15 C16 H16 120.1
O4 C17 C16 58.65(10)
O4 C17 C20 111.69(13)
C16 C17 C20 120.89(14)
O4 C17 C13 115.34(13)
C16 C17 C13 107.21(13)
C20 C17 C13 125.04(14)
C13 C18 H18A 109.5
C13 C18 H18B 109.5
H18A C18 H18B 109.5
C13 C18 H18C 109.5
H18A C18 H18C 109.5
H18B C18 H18C 109.5
C10 C19 H19A 109.5
C10 C19 H19B 109.5
H19A C19 H19B 109.5
C10 C19 H19C 109.5
H19A C19 H19C 109.5
H19B C19 H19C 109.5
O5 C20 C21 121.64(16)
O5 C20 C17 120.23(15)
C21 C20 C17 118.12(15)
C20 C21 H21A 109.5
C20 C21 H21B 109.5
H21A C21 H21B 109.5
C20 C21 H21C 109.5
H21A C21 H21C 109.5
H21B C21 H21C 109.5

loop_
_geom_bond_atom_site_label_1
_geom_bond_atom_site_label_2
_geom_bond_distance
O1 C1 1.4421(19)
O1 H1 0.88(2)
O2 C3 1.232(2)
O3 C15 1.4270(19)
O3 H3 0.86(2)
O4 C16 1.4434(19)
O4 C17 1.4583(19)
O5 C20 1.2213(19)
C1 C2 1.523(2)
C1 C10 1.546(2)
C1 H1A 1.0000
C2 C3 1.499(2)
C2 H2A 0.9900
C2 H2B 0.9900
C3 C4 1.461(2)
C4 C5 1.346(2)
C4 H4 0.9500
C5 C6 1.507(2)
C5 C10 1.540(2)
C6 C7 1.530(2)
C6 H6A 0.9900
C6 H6B 0.9900
C7 C8 1.527(2)
C7 H7A 0.9900
C7 H7B 0.9900
C8 C14 1.526(2)
C8 C9 1.550(2)
C8 H8 1.0000
C9 C11 1.548(2)
C9 C10 1.573(2)
C9 H9 1.0000
C10 C19 1.554(2)
C11 C12 1.540(2)
C11 H11A 0.9900
C11 H11B 0.9900
C12 C13 1.521(2)
C12 H12A 0.9900
C12 H12B 0.9900
C13 C17 1.541(2)
C13 C14 1.543(2)
C13 C18 1.547(2)
C14 C15 1.525(2)
C14 H14 1.0000
C15 C16 1.511(2)
C15 H15 1.0000
C16 C17 1.488(2)
C16 H16 1.0000
C17 C20 1.509(2)
C18 H18A 0.9800
C18 H18B 0.9800
C18 H18C 0.9800
C19 H19A 0.9800
C19 H19B 0.9800
C19 H19C 0.9800
C20 C21 1.487(2)
C21 H21A 0.9800
C21 H21B 0.9800
C21 H21C 0.9800

loop_
_geom_hbond_atom_site_label_D
_geom_hbond_atom_site_label_H
_geom_hbond_atom_site_label_A
_geom_hbond_site_symmetry_A
_geom_hbond_distance_DH
_geom_hbond_distance_HA
_geom_hbond_distance_DA
_geom_hbond_angle_DHA
O1 H1 O4 4_565 0.88(2) 2.06(2) 2.929(2) 168
O3 H3 O5 1_455 0.86(2) 1.95(2) 2.767(2) 159
C1 H1A O3 4_565 1.00 2.59 3.527(2) 157
C6 H6A O1 1_455 0.99 2.59 3.527(2) 158
C12 H12B O3 1_655 0.99 2.52 3.468(2) 161
C21 H21B O2 1_545 0.98 2.53 3.501(2) 170

loop_
_geom_torsion_atom_site_label_1
_geom_torsion_atom_site_label_2
_geom_torsion_atom_site_label_3
_geom_torsion_atom_site_label_4
_geom_torsion
O1 C1 C2 C3 -177.45(14)
C10 C1 C2 C3 -55.2(2)
C1 C2 C3 O2 -153.53(16)
C1 C2 C3 C4 30.1(2)
O2 C3 C4 C5 -174.79(17)
C2 C3 C4 C5 1.6(2)
C3 C4 C5 C6 168.03(15)
C3 C4 C5 C10 -9.8(3)
C4 C5 C6 C7 133.18(16)
C10 C5 C6 C7 -48.82(19)
C5 C6 C7 C8 51.31(19)
C6 C7 C8 C14 -178.18(13)
C6 C7 C8 C9 -57.10(17)
C14 C8 C9 C11 -47.05(17)
C7 C8 C9 C11 -169.73(13)
C14 C8 C9 C10 -177.10(13)
C7 C8 C9 C10 60.23(17)
C4 C5 C10 C1 -13.9(2)
C6 C5 C10 C1 168.22(13)
C4 C5 C10 C19 105.41(18)
C6 C5 C10 C19 -72.49(17)
C4 C5 C10 C9 -133.91(16)
C6 C5 C10 C9 48.19(17)
O1 C1 C10 C5 166.20(12)
C2 C1 C10 C5 45.07(19)
O1 C1 C10 C19 48.08(17)
C2 C1 C10 C19 -73.04(18)
O1 C1 C10 C9 -75.92(17)
C2 C1 C10 C9 162.96(14)
C11 C9 C10 C5 176.74(13)
C8 C9 C10 C5 -53.34(17)
C11 C9 C10 C1 58.67(18)
C8 C9 C10 C1 -171.41(13)
C11 C9 C10 C19 -64.58(17)
C8 C9 C10 C19 65.34(17)
C8 C9 C11 C12 45.42(18)
C10 C9 C11 C12 174.91(13)
C9 C11 C12 C13 -51.89(18)
C11 C12 C13 C17 173.60(13)
C11 C12 C13 C14 59.64(17)
C11 C12 C13 C18 -64.26(17)
C7 C8 C14 C15 -53.53(19)
C9 C8 C14 C15 -175.33(13)
C7 C8 C14 C13 -179.01(13)
C9 C8 C14 C13 59.20(17)
C12 C13 C14 C15 160.68(13)
C17 C13 C14 C15 35.75(15)
C18 C13 C14 C15 -76.65(17)
C12 C13 C14 C8 -66.43(16)
C17 C13 C14 C8 168.64(12)
C18 C13 C14 C8 56.24(18)
C8 C14 C15 O3 77.47(18)
C13 C14 C15 O3 -153.96(13)
C8 C14 C15 C16 -162.36(14)
C13 C14 C15 C16 -33.78(16)
C17 O4 C16 C15 99.68(15)
O3 C15 C16 O4 71.90(17)
C14 C15 C16 O4 -45.87(16)
O3 C15 C16 C17 136.24(14)
C14 C15 C16 C17 18.47(17)
C16 O4 C17 C20 113.86(15)
C16 O4 C17 C13 -95.44(15)
C15 C16 C17 O4 -105.92(14)
O4 C16 C17 C20 -98.04(15)
C15 C16 C17 C20 156.03(14)
O4 C16 C17 C13 109.63(13)
C15 C16 C17 C13 3.71(17)
C12 C13 C17 O4 -77.88(18)
C14 C13 C17 O4 38.94(16)
C18 C13 C17 O4 157.10(13)
C12 C13 C17 C16 -140.75(14)
C14 C13 C17 C16 -23.94(16)
C18 C13 C17 C16 94.23(14)
C12 C13 C17 C20 68.4(2)
C14 C13 C17 C20 -174.80(14)
C18 C13 C17 C20 -56.64(19)
O4 C17 C20 O5 146.18(15)
C16 C17 C20 O5 -148.31(16)
C13 C17 C20 O5 -1.1(2)
O4 C17 C20 C21 -33.4(2)
C16 C17 C20 C21 32.2(2)
C13 C17 C20 C21 179.35(15)

loop_
_cod_related_entry_id
_cod_related_entry_database
_cod_related_entry_code
1 ChemSpider 30658354
